data_7114664
loop_
_publ_author_name
'Rassadin, V. A.'
'Nicolas, E.'
'Six, Y.'

_publ_section_title
;
 Ti(OiPr)4/nBuLi: an attractive reagent system for [2+2+2]
 cyclotrimerisation reactions
;
_journal_coden_ASTM CHCOFS
_journal_issue 57
_journal_name_full
;
 Chemical Communications (Cambridge, United Kingdom)
;
_journal_page_first 7666
_journal_page_last 7669
_journal_paper_doi 10.1039/c4cc02698e
_journal_volume 50
_journal_year 2014
_chemical_formula_moiety 'C30 H20 Cl2'
_chemical_formula_sum 'C30 H20 Cl2'
_chemical_formula_weight 451.36
_space_group_crystal_system triclinic
_space_group_IT_number 2
_space_group_name_Hall '-P 1'
_space_group_name_H-M_alt 'P -1'
_symmetry_space_group_name_Hall '-P 1'
_symmetry_space_group_name_H-M 'P -1'
_atom_sites_solution_hydrogens geom
_audit_creation_method SHELXL-2013
_cell_angle_alpha 78.1390(19)
_cell_angle_beta 73.1711(16)
_cell_angle_gamma 87.3815(17)
_cell_formula_units_Z 2
_cell_length_a 9.1872(4)
_cell_length_b 10.0783(4)
_cell_length_c 13.0004(5)
_cell_measurement_reflns_used 9861
_cell_measurement_temperature 150.0(1)
_cell_measurement_theta_max 30.27
_cell_measurement_theta_min 2.38
_cell_volume 1127.45(8)
_computing_cell_refinement 'Bruker SAINT'
_computing_data_collection 'Bruker APEX2'
_computing_data_reduction 'Bruker SAINT'
_computing_structure_refinement 'SHELXL-2013 (Sheldrick, 2013)'
_computing_structure_solution 'SIR97 (Altomare et al., 1999)'
_diffrn_ambient_temperature 150.0(1)
_diffrn_measured_fraction_theta_full 0.994
_diffrn_measured_fraction_theta_max 0.959
_diffrn_measurement_device_type KappaCCD
_diffrn_measurement_method 'phi and omega scans'
_diffrn_radiation_type MoK\a
_diffrn_radiation_wavelength 0.71069
_diffrn_reflns_av_R_equivalents 0.0286
_diffrn_reflns_av_unetI/netI 0.0260
_diffrn_reflns_Laue_measured_fraction_full 0.994
_diffrn_reflns_Laue_measured_fraction_max 0.959
_diffrn_reflns_limit_h_max 12
_diffrn_reflns_limit_h_min -9
_diffrn_reflns_limit_k_max 13
_diffrn_reflns_limit_k_min -14
_diffrn_reflns_limit_l_max 18
_diffrn_reflns_limit_l_min -14
_diffrn_reflns_number 17346
_diffrn_reflns_point_group_measured_fraction_full 0.994
_diffrn_reflns_point_group_measured_fraction_max 0.959
_diffrn_reflns_theta_full 25.240
_diffrn_reflns_theta_max 30.032
_diffrn_reflns_theta_min 2.906
_exptl_absorpt_coefficient_mu 0.304
_exptl_absorpt_correction_T_max 0.746
_exptl_absorpt_correction_T_min 0.6822
_exptl_absorpt_correction_type multi-scan
_exptl_absorpt_process_details SADABS
_exptl_crystal_colour Colorless
_exptl_crystal_density_diffrn 1.330
_exptl_crystal_description Plate
_exptl_crystal_F_000 468
_exptl_crystal_size_max 0.400
_exptl_crystal_size_mid 0.280
_exptl_crystal_size_min 0.080
_refine_diff_density_max 0.399
_refine_diff_density_min -0.807
_refine_diff_density_rms 0.055
_refine_ls_extinction_method none
_refine_ls_goodness_of_fit_ref 1.055
_refine_ls_hydrogen_treatment constr
_refine_ls_matrix_type full
_refine_ls_number_parameters 289
_refine_ls_number_reflns 6321
_refine_ls_number_restraints 0
_refine_ls_restrained_S_all 1.055
_refine_ls_R_factor_all 0.0510
_refine_ls_R_factor_gt 0.0442
_refine_ls_shift/su_max 0.001
_refine_ls_shift/su_mean 0.000
_refine_ls_structure_factor_coef Fsqd
_refine_ls_weighting_details 'w=1/[\s^2^(Fo^2^)+(0.0641P)^2^+0.5116P] where P=(Fo^2^+2Fc^2^)/3'
_refine_ls_weighting_scheme calc
_refine_ls_wR_factor_gt 0.1246
_refine_ls_wR_factor_ref 0.1312
_reflns_Friedel_coverage 0.000
_reflns_number_gt 5461
_reflns_number_total 6321
_reflns_threshold_expression 'I > 2\s(I)'
_cod_data_source_file c4cc02698e2.cif
_cod_data_source_block vr-f-254-col
_cod_database_code 7114664
_shelx_space_group_comment
;
The symmetry employed for this shelxl refinement is uniquely defined
by the following loop, which should always be used as a source of
symmetry information in preference to the above space-group names.
They are only intended as comments.
;
_shelx_estimated_absorpt_t_min 0.888
_shelx_estimated_absorpt_t_max 0.976
_shelxl_version_number 2013-4

loop_
_space_group_symop_operation_xyz
'x, y, z'
'-x, -y, -z'

loop_
_atom_site_label
_atom_site_type_symbol
_atom_site_fract_x
_atom_site_fract_y
_atom_site_fract_z
_atom_site_U_iso_or_equiv
_atom_site_adp_type
_atom_site_occupancy
_atom_site_site_symmetry_order
_atom_site_calc_flag
_atom_site_refinement_flags_posn
_atom_site_refinement_flags_adp
Cl1 Cl 1.70622(4) 0.93015(6) -0.21639(4) 0.04878(13) Uani 1 1 d . .
Cl2 Cl 1.19548(5) 0.68848(6) -0.50341(3) 0.05059(14) Uani 1 1 d . .
C1 C 1.05331(14) 0.77990(12) 0.02071(10) 0.0219(2) Uani 1 1 d . .
C2 C 0.96147(15) 0.72558(12) -0.03083(10) 0.0221(2) Uani 1 1 d . .
C3 C 0.81511(15) 0.68018(13) 0.03103(10) 0.0234(2) Uani 1 1 d . .
H3 H 0.7542 0.6409 -0.0031 0.028 Uiso 1 1 calc R U
C4 C 0.75393(14) 0.68979(13) 0.14086(10) 0.0224(2) Uani 1 1 d . .
C5 C 0.84141(14) 0.75457(13) 0.18991(10) 0.0223(2) Uani 1 1 d . .
C6 C 0.99001(15) 0.79591(13) 0.12852(11) 0.0231(2) Uani 1 1 d . .
H6 H 1.0506 0.8368 0.1619 0.028 Uiso 1 1 calc R U
C7 C 1.21588(14) 0.81643(13) -0.03579(10) 0.0222(2) Uani 1 1 d . .
C8 C 1.31347(16) 0.72451(14) -0.08775(11) 0.0270(3) Uani 1 1 d . .
H8 H 1.2757 0.6374 -0.0853 0.032 Uiso 1 1 calc R U
C9 C 1.46466(16) 0.75822(16) -0.14284(12) 0.0307(3) Uani 1 1 d . .
H9 H 1.5304 0.6951 -0.1779 0.037 Uiso 1 1 calc R U
C10 C 1.51766(15) 0.88497(16) -0.14566(11) 0.0294(3) Uani 1 1 d . .
C11 C 1.42454(16) 0.97777(14) -0.09406(11) 0.0274(3) Uani 1 1 d . .
H11 H 1.4634 1.0645 -0.0965 0.033 Uiso 1 1 calc R U
C12 C 1.27389(15) 0.94299(13) -0.03870(11) 0.0242(2) Uani 1 1 d . .
H12 H 1.2096 1.0060 -0.0024 0.029 Uiso 1 1 calc R U
C13 C 1.01474(14) 0.71763(13) -0.14848(10) 0.0222(2) Uani 1 1 d . .
C14 C 1.00104(15) 0.59710(13) -0.18175(11) 0.0254(3) Uani 1 1 d . .
H14 H 0.9551 0.5197 -0.1287 0.030 Uiso 1 1 calc R U
C15 C 1.05374(16) 0.58891(15) -0.29157(12) 0.0291(3) Uani 1 1 d . .
H15 H 1.0443 0.5065 -0.3140 0.035 Uiso 1 1 calc R U
C16 C 1.12000(15) 0.70192(17) -0.36778(11) 0.0302(3) Uani 1 1 d . .
C17 C 1.13194(16) 0.82389(16) -0.33767(12) 0.0309(3) Uani 1 1 d . .
H17 H 1.1756 0.9015 -0.3914 0.037 Uiso 1 1 calc R U
C18 C 1.07903(16) 0.83093(14) -0.22774(11) 0.0265(3) Uani 1 1 d . .
H18 H 1.0867 0.9142 -0.2061 0.032 Uiso 1 1 calc R U
C19 C 0.60181(14) 0.62594(13) 0.20023(10) 0.0232(2) Uani 1 1 d . .
C20 C 0.48319(16) 0.64426(14) 0.15176(11) 0.0274(3) Uani 1 1 d . .
H20 H 0.4987 0.7003 0.0811 0.033 Uiso 1 1 calc R U
C21 C 0.34260(17) 0.58126(15) 0.20600(13) 0.0317(3) Uani 1 1 d . .
H21 H 0.2623 0.5953 0.1727 0.038 Uiso 1 1 calc R U
C22 C 0.31943(16) 0.49809(16) 0.30851(13) 0.0329(3) Uani 1 1 d . .
H22 H 0.2235 0.4546 0.3455 0.040 Uiso 1 1 calc R U
C23 C 0.43695(16) 0.47852(15) 0.35696(12) 0.0303(3) Uani 1 1 d . .
H23 H 0.4213 0.4213 0.4272 0.036 Uiso 1 1 calc R U
C24 C 0.57658(15) 0.54168(13) 0.30364(11) 0.0261(3) Uani 1 1 d . .
H24 H 0.6562 0.5277 0.3377 0.031 Uiso 1 1 calc R U
C25 C 0.78265(15) 0.78468(13) 0.30183(10) 0.0235(2) Uani 1 1 d . .
C26 C 0.63440(16) 0.83060(13) 0.33942(11) 0.0264(3) Uani 1 1 d . .
H26 H 0.5693 0.8408 0.2934 0.032 Uiso 1 1 calc R U
C27 C 0.58146(17) 0.86130(14) 0.44262(12) 0.0301(3) Uani 1 1 d . .
H27 H 0.4800 0.8911 0.4673 0.036 Uiso 1 1 calc R U
C28 C 0.67561(18) 0.84878(15) 0.51046(12) 0.0320(3) Uani 1 1 d . .
H28 H 0.6390 0.8702 0.5813 0.038 Uiso 1 1 calc R U
C29 C 0.82293(18) 0.80495(15) 0.47425(12) 0.0310(3) Uani 1 1 d . .
H29 H 0.8880 0.7967 0.5202 0.037 Uiso 1 1 calc R U
C30 C 0.87621(16) 0.77295(14) 0.37087(11) 0.0272(3) Uani 1 1 d . .
H30 H 0.9776 0.7427 0.3469 0.033 Uiso 1 1 calc R U

loop_
_atom_site_aniso_label
_atom_site_aniso_U_11
_atom_site_aniso_U_22
_atom_site_aniso_U_33
_atom_site_aniso_U_23
_atom_site_aniso_U_13
_atom_site_aniso_U_12
Cl1 0.02484(18) 0.0808(3) 0.0388(2) -0.0144(2) -0.00262(15) -0.01063(18)
Cl2 0.0389(2) 0.0857(4) 0.0289(2) -0.0243(2) -0.00467(16) 0.0084(2)
C1 0.0223(5) 0.0199(5) 0.0237(6) -0.0047(4) -0.0067(5) -0.0004(4)
C2 0.0248(6) 0.0202(5) 0.0215(6) -0.0035(4) -0.0072(5) -0.0010(4)
C3 0.0251(6) 0.0233(6) 0.0232(6) -0.0045(4) -0.0085(5) -0.0026(4)
C4 0.0217(5) 0.0225(5) 0.0225(6) -0.0030(4) -0.0067(4) -0.0011(4)
C5 0.0234(6) 0.0233(5) 0.0208(6) -0.0050(4) -0.0070(4) 0.0013(4)
C6 0.0239(6) 0.0236(6) 0.0237(6) -0.0062(4) -0.0086(5) 0.0000(4)
C7 0.0219(5) 0.0236(6) 0.0220(6) -0.0045(4) -0.0079(4) 0.0000(4)
C8 0.0270(6) 0.0261(6) 0.0292(6) -0.0085(5) -0.0084(5) 0.0018(5)
C9 0.0262(6) 0.0397(8) 0.0280(7) -0.0126(6) -0.0076(5) 0.0069(5)
C10 0.0208(6) 0.0441(8) 0.0225(6) -0.0032(5) -0.0069(5) -0.0035(5)
C11 0.0272(6) 0.0300(6) 0.0263(6) -0.0023(5) -0.0113(5) -0.0056(5)
C12 0.0253(6) 0.0239(6) 0.0251(6) -0.0055(5) -0.0094(5) -0.0003(4)
C13 0.0216(5) 0.0237(6) 0.0220(6) -0.0048(4) -0.0070(4) 0.0001(4)
C14 0.0250(6) 0.0252(6) 0.0284(6) -0.0067(5) -0.0104(5) -0.0005(5)
C15 0.0258(6) 0.0349(7) 0.0328(7) -0.0158(6) -0.0125(5) 0.0053(5)
C16 0.0218(6) 0.0478(8) 0.0228(6) -0.0121(6) -0.0066(5) 0.0067(5)
C17 0.0273(6) 0.0371(7) 0.0242(6) -0.0010(5) -0.0044(5) -0.0006(5)
C18 0.0280(6) 0.0251(6) 0.0255(6) -0.0044(5) -0.0066(5) -0.0006(5)
C19 0.0223(6) 0.0231(6) 0.0236(6) -0.0048(4) -0.0055(5) -0.0018(4)
C20 0.0274(6) 0.0286(6) 0.0273(6) -0.0041(5) -0.0102(5) -0.0029(5)
C21 0.0256(6) 0.0347(7) 0.0370(8) -0.0073(6) -0.0119(6) -0.0028(5)
C22 0.0253(6) 0.0345(7) 0.0358(8) -0.0063(6) -0.0034(6) -0.0064(5)
C23 0.0291(7) 0.0294(7) 0.0277(7) -0.0013(5) -0.0033(5) -0.0031(5)
C24 0.0241(6) 0.0266(6) 0.0260(6) -0.0029(5) -0.0063(5) 0.0008(5)
C25 0.0263(6) 0.0227(6) 0.0215(6) -0.0044(4) -0.0068(5) -0.0005(4)
C26 0.0280(6) 0.0263(6) 0.0253(6) -0.0052(5) -0.0084(5) 0.0024(5)
C27 0.0317(7) 0.0283(6) 0.0280(7) -0.0071(5) -0.0041(5) 0.0025(5)
C28 0.0424(8) 0.0303(7) 0.0221(6) -0.0069(5) -0.0064(6) 0.0001(6)
C29 0.0399(8) 0.0312(7) 0.0248(6) -0.0053(5) -0.0139(6) 0.0006(6)
C30 0.0286(6) 0.0280(6) 0.0263(6) -0.0060(5) -0.0098(5) 0.0012(5)

loop_
_atom_type_symbol
_atom_type_description
_atom_type_scat_dispersion_real
_atom_type_scat_dispersion_imag
_atom_type_scat_source
C C 0.0033 0.0016 'International Tables Vol C Tables 4.2.6.8 and 6.1.1.4'
H H 0.0000 0.0000 'International Tables Vol C Tables 4.2.6.8 and 6.1.1.4'
Cl Cl 0.1484 0.1585 'International Tables Vol C Tables 4.2.6.8 and 6.1.1.4'

loop_
_geom_angle_atom_site_label_1
_geom_angle_atom_site_label_2
_geom_angle_atom_site_label_3
_geom_angle
C6 C1 C2 118.58(11)
C6 C1 C7 119.69(11)
C2 C1 C7 121.70(11)
C3 C2 C1 118.44(11)
C3 C2 C13 119.47(11)
C1 C2 C13 122.08(11)
C2 C3 C4 123.00(11)
C2 C3 H3 118.5
C4 C3 H3 118.5
C3 C4 C5 118.51(11)
C3 C4 C19 117.45(11)
C5 C4 C19 124.00(11)
C6 C5 C4 118.07(11)
C6 C5 C25 118.35(11)
C4 C5 C25 123.55(11)
C1 C6 C5 123.08(11)
C1 C6 H6 118.5
C5 C6 H6 118.5
C12 C7 C8 118.63(12)
C12 C7 C1 120.91(11)
C8 C7 C1 120.46(11)
C9 C8 C7 121.12(13)
C9 C8 H8 119.4
C7 C8 H8 119.4
C10 C9 C8 118.74(13)
C10 C9 H9 120.6
C8 C9 H9 120.6
C9 C10 C11 121.60(13)
C9 C10 Cl1 119.40(11)
C11 C10 Cl1 119.01(11)
C10 C11 C12 119.28(13)
C10 C11 H11 120.4
C12 C11 H11 120.4
C11 C12 C7 120.61(12)
C11 C12 H12 119.7
C7 C12 H12 119.7
C14 C13 C18 118.84(12)
C14 C13 C2 120.69(11)
C18 C13 C2 120.48(11)
C15 C14 C13 120.67(13)
C15 C14 H14 119.7
C13 C14 H14 119.7
C16 C15 C14 119.11(13)
C16 C15 H15 120.4
C14 C15 H15 120.4
C15 C16 C17 121.58(13)
C15 C16 Cl2 118.91(12)
C17 C16 Cl2 119.47(12)
C16 C17 C18 118.82(13)
C16 C17 H17 120.6
C18 C17 H17 120.6
C17 C18 C13 120.95(13)
C17 C18 H18 119.5
C13 C18 H18 119.5
C20 C19 C24 118.54(12)
C20 C19 C4 120.73(11)
C24 C19 C4 120.67(11)
C21 C20 C19 120.63(13)
C21 C20 H20 119.7
C19 C20 H20 119.7
C22 C21 C20 120.11(13)
C22 C21 H21 119.9
C20 C21 H21 119.9
C21 C22 C23 119.67(13)
C21 C22 H22 120.2
C23 C22 H22 120.2
C24 C23 C22 120.41(13)
C24 C23 H23 119.8
C22 C23 H23 119.8
C23 C24 C19 120.64(13)
C23 C24 H24 119.7
C19 C24 H24 119.7
C30 C25 C26 118.07(12)
C30 C25 C5 120.77(12)
C26 C25 C5 121.11(11)
C27 C26 C25 120.88(13)
C27 C26 H26 119.6
C25 C26 H26 119.6
C26 C27 C28 120.40(13)
C26 C27 H27 119.8
C28 C27 H27 119.8
C29 C28 C27 119.53(13)
C29 C28 H28 120.2
C27 C28 H28 120.2
C28 C29 C30 120.23(13)
C28 C29 H29 119.9
C30 C29 H29 119.9
C29 C30 C25 120.88(13)
C29 C30 H30 119.6
C25 C30 H30 119.6

loop_
_geom_bond_atom_site_label_1
_geom_bond_atom_site_label_2
_geom_bond_distance
Cl1 C10 1.7411(14)
Cl2 C16 1.7291(14)
C1 C6 1.3932(17)
C1 C2 1.4074(17)
C1 C7 1.4865(17)
C2 C3 1.3939(17)
C2 C13 1.4828(17)
C3 C4 1.3969(18)
C3 H3 0.9500
C4 C5 1.4123(17)
C4 C19 1.4888(17)
C5 C6 1.3996(17)
C5 C25 1.4873(17)
C6 H6 0.9500
C7 C12 1.3939(17)
C7 C8 1.3961(18)
C8 C9 1.387(2)
C8 H8 0.9500
C9 C10 1.377(2)
C9 H9 0.9500
C10 C11 1.382(2)
C11 C12 1.3857(18)
C11 H11 0.9500
C12 H12 0.9500
C13 C14 1.3928(18)
C13 C18 1.3929(18)
C14 C15 1.3872(19)
C14 H14 0.9500
C15 C16 1.378(2)
C15 H15 0.9500
C16 C17 1.383(2)
C17 C18 1.3856(19)
C17 H17 0.9500
C18 H18 0.9500
C19 C20 1.3965(18)
C19 C24 1.3966(18)
C20 C21 1.3900(19)
C20 H20 0.9500
C21 C22 1.384(2)
C21 H21 0.9500
C22 C23 1.387(2)
C22 H22 0.9500
C23 C24 1.3819(19)
C23 H23 0.9500
C24 H24 0.9500
C25 C30 1.3973(18)
C25 C26 1.3992(19)
C26 C27 1.3825(19)
C26 H26 0.9500
C27 C28 1.388(2)
C27 H27 0.9500
C28 C29 1.382(2)
C28 H28 0.9500
C29 C30 1.3902(19)
C29 H29 0.9500
C30 H30 0.9500

loop_
_geom_torsion_atom_site_label_1
_geom_torsion_atom_site_label_2
_geom_torsion_atom_site_label_3
_geom_torsion_atom_site_label_4
_geom_torsion
C6 C1 C2 C3 -5.06(18)
C7 C1 C2 C3 173.18(11)
C6 C1 C2 C13 173.87(11)
C7 C1 C2 C13 -7.89(18)
C1 C2 C3 C4 1.94(19)
C13 C2 C3 C4 -177.02(11)
C2 C3 C4 C5 3.28(19)
C2 C3 C4 C19 -174.48(12)
C3 C4 C5 C6 -5.17(18)
C19 C4 C5 C6 172.43(12)
C3 C4 C5 C25 172.99(11)
C19 C4 C5 C25 -9.41(19)
C2 C1 C6 C5 3.14(19)
C7 C1 C6 C5 -175.13(12)
C4 C5 C6 C1 2.06(19)
C25 C5 C6 C1 -176.19(11)
C6 C1 C7 C12 -51.76(17)
C2 C1 C7 C12 130.02(13)
C6 C1 C7 C8 128.66(13)
C2 C1 C7 C8 -49.56(18)
C12 C7 C8 C9 -1.0(2)
C1 C7 C8 C9 178.59(12)
C7 C8 C9 C10 -0.1(2)
C8 C9 C10 C11 0.8(2)
C8 C9 C10 Cl1 -178.90(11)
C9 C10 C11 C12 -0.4(2)
Cl1 C10 C11 C12 179.25(10)
C10 C11 C12 C7 -0.66(19)
C8 C7 C12 C11 1.35(19)
C1 C7 C12 C11 -178.24(12)
C3 C2 C13 C14 -50.69(17)
C1 C2 C13 C14 130.39(13)
C3 C2 C13 C18 129.12(13)
C1 C2 C13 C18 -49.80(18)
C18 C13 C14 C15 1.53(19)
C2 C13 C14 C15 -178.66(12)
C13 C14 C15 C16 -0.1(2)
C14 C15 C16 C17 -1.5(2)
C14 C15 C16 Cl2 176.26(10)
C15 C16 C17 C18 1.6(2)
Cl2 C16 C17 C18 -176.20(11)
C16 C17 C18 C13 0.0(2)
C14 C13 C18 C17 -1.5(2)
C2 C13 C18 C17 178.71(12)
C3 C4 C19 C20 -45.41(17)
C5 C4 C19 C20 136.97(14)
C3 C4 C19 C24 131.81(13)
C5 C4 C19 C24 -45.81(19)
C24 C19 C20 C21 0.8(2)
C4 C19 C20 C21 178.07(13)
C19 C20 C21 C22 -0.8(2)
C20 C21 C22 C23 0.3(2)
C21 C22 C23 C24 0.1(2)
C22 C23 C24 C19 -0.1(2)
C20 C19 C24 C23 -0.4(2)
C4 C19 C24 C23 -177.63(13)
C6 C5 C25 C30 -39.30(17)
C4 C5 C25 C30 142.55(13)
C6 C5 C25 C26 138.16(13)
C4 C5 C25 C26 -39.99(19)
C30 C25 C26 C27 -1.0(2)
C5 C25 C26 C27 -178.56(12)
C25 C26 C27 C28 0.9(2)
C26 C27 C28 C29 -0.2(2)
C27 C28 C29 C30 -0.3(2)
C28 C29 C30 C25 0.2(2)
C26 C25 C30 C29 0.5(2)
C5 C25 C30 C29 178.05(12)
